data_7001088
loop_
_publ_author_name
'Mahenthirarajah, Thushitha'
'Li, Yang'
'Lightfoot, Philip'

_publ_section_title
;
 Organic--inorganic hybrid chains and layers constructed from
 copper-amine cations and early transition metal (Nb, Mo) oxyfluoride
 anions
;
_journal_issue 17
_journal_name_full 'Dalton Transactions'
_journal_page_first 3280
_journal_page_last 3285
_journal_paper_doi 10.1039/b900356h
_journal_year 2009
_chemical_formula_moiety 'C12 H16 Cu F5 N8 Nb O'
_chemical_formula_sum 'C12 H16 Cu F5 N8 Nb O'
_chemical_formula_weight 539.79
_chemical_name_systematic
;
?
;
_space_group_IT_number 15
_symmetry_cell_setting monoclinic
_symmetry_space_group_name_Hall '-C 2yc'
_symmetry_space_group_name_H-M 'C 1 2/c 1'
_atom_sites_solution_hydrogens geom
_atom_sites_solution_primary direct
_atom_sites_solution_secondary difmap
_audit_creation_method SHELXL-97
_cell_angle_alpha 90.00
_cell_angle_beta 97.793(7)
_cell_angle_gamma 90.00
_cell_formula_units_Z 4
_cell_length_a 10.310(2)
_cell_length_b 12.941(3)
_cell_length_c 15.038(3)
_cell_measurement_reflns_used 6756
_cell_measurement_temperature 93(2)
_cell_measurement_theta_max 27.4
_cell_measurement_theta_min 3.0
_cell_volume 1987.9(7)
_computing_cell_refinement 'CrystalClear (Rigaku Inc., 2007)'
_computing_data_collection 'CrystalClear (Rigaku Inc., 2007)'
_computing_data_reduction 'CrystalClear (Rigaku Inc., 2007)'
_computing_molecular_graphics 'Bruker SHELXTL'
_computing_publication_material 'Bruker SHELXTL'
_computing_structure_refinement 'SHELXL-97 (Sheldrick, 1997)'
_computing_structure_solution 'SHELXL-97 (Sheldrick, 1997)'
_diffrn_ambient_temperature 93(2)
_diffrn_measured_fraction_theta_full 0.968
_diffrn_measured_fraction_theta_max 0.869
_diffrn_measurement_device_type 'CCD Area Detector'
_diffrn_measurement_method dtprofit.ref
_diffrn_radiation_monochromator 'Confocal optics'
_diffrn_radiation_source 'Rotating Anode'
_diffrn_radiation_type MoK\a
_diffrn_radiation_wavelength 0.71073
_diffrn_reflns_av_R_equivalents 0.0434
_diffrn_reflns_av_sigmaI/netI 0.0474
_diffrn_reflns_limit_h_max 12
_diffrn_reflns_limit_h_min -13
_diffrn_reflns_limit_k_max 9
_diffrn_reflns_limit_k_min -15
_diffrn_reflns_limit_l_max 14
_diffrn_reflns_limit_l_min -18
_diffrn_reflns_number 6756
_diffrn_reflns_theta_full 25.00
_diffrn_reflns_theta_max 27.39
_diffrn_reflns_theta_min 3.01
_exptl_absorpt_coefficient_mu 1.711
_exptl_absorpt_correction_T_max 0.89
_exptl_absorpt_correction_T_min 0.89
_exptl_absorpt_correction_type multi-scan
_exptl_crystal_colour blue
_exptl_crystal_density_diffrn 1.804
_exptl_crystal_density_method 'not measured'
_exptl_crystal_description prism
_exptl_crystal_F_000 1068
_exptl_crystal_size_max 0.050
_exptl_crystal_size_mid 0.050
_exptl_crystal_size_min 0.050
_refine_diff_density_max 0.406
_refine_diff_density_min -0.679
_refine_diff_density_rms 0.097
_refine_ls_extinction_method none
_refine_ls_goodness_of_fit_ref 1.122
_refine_ls_hydrogen_treatment constr
_refine_ls_matrix_type full
_refine_ls_number_parameters 127
_refine_ls_number_reflns 1967
_refine_ls_number_restraints 0
_refine_ls_restrained_S_all 1.122
_refine_ls_R_factor_all 0.0651
_refine_ls_R_factor_gt 0.0454
_refine_ls_shift/su_max 0.000
_refine_ls_shift/su_mean 0.000
_refine_ls_structure_factor_coef Fsqd
_refine_ls_weighting_details 'calc w=1/[\s^2^(Fo^2^)+(0.0388P)^2^+5.6166P] where P=(Fo^2^+2Fc^2^)/3'
_refine_ls_weighting_scheme calc
_refine_ls_wR_factor_gt 0.0971
_refine_ls_wR_factor_ref 0.1105
_reflns_number_gt 1551
_reflns_number_total 1967
_reflns_threshold_expression >2sigma(I)
_cod_data_source_file b900356h.txt
_cod_data_source_block 4
_cod_original_sg_symbol_H-M 'C 2/c'
_cod_database_code 7001088

loop_
_symmetry_equiv_pos_as_xyz
'x, y, z'
'-x, y, -z+1/2'
'x+1/2, y+1/2, z'
'-x+1/2, y+1/2, -z+1/2'
'-x, -y, -z'
'x, -y, z-1/2'
'-x+1/2, -y+1/2, -z'
'x+1/2, -y+1/2, z-1/2'

loop_
_atom_site_label
_atom_site_type_symbol
_atom_site_fract_x
_atom_site_fract_y
_atom_site_fract_z
_atom_site_U_iso_or_equiv
_atom_site_adp_type
_atom_site_occupancy
_atom_site_symmetry_multiplicity
_atom_site_calc_flag
_atom_site_refinement_flags
_atom_site_disorder_assembly
_atom_site_disorder_group
Nb1 Nb 0.0000 0.5000 0.0000 0.0417(2) Uani 1 2 d S . .
Cu1 Cu -0.2500 0.7500 0.0000 0.0424(3) Uani 1 2 d S . .
F1 F -0.1131(3) 0.6185(2) -0.00351(18) 0.0522(8) Uani 0.50 1 d P . .
O1 O -0.1131(3) 0.6185(2) -0.00351(18) 0.0522(8) Uani 0.50 1 d P . .
F2 F -0.0217(3) 0.4811(2) 0.12431(18) 0.0615(8) Uani 1 1 d . . .
F3 F 0.1515(3) 0.5850(3) 0.0360(2) 0.0765(10) Uani 1 1 d . . .
N1 N -0.2728(4) 0.7134(3) 0.1280(2) 0.0423(9) Uani 1 1 d . . .
N2 N -0.2018(4) 0.6383(3) 0.1737(2) 0.0509(10) Uani 1 1 d . . .
H2A H -0.1480 0.5992 0.1504 0.061 Uiso 1 1 calc R . .
N3 N -0.0970(4) 0.8425(3) 0.0493(2) 0.0398(9) Uani 1 1 d . . .
N4 N -0.1075(4) 0.9385(3) 0.0797(3) 0.0534(10) Uani 1 1 d . . .
H4A H -0.1797 0.9726 0.0756 0.064 Uiso 1 1 calc R . .
C1 C -0.2232(6) 0.6310(5) 0.2579(3) 0.0641(15) Uani 1 1 d . . .
H11 H -0.1849 0.5840 0.3004 0.077 Uiso 1 1 calc R . .
C2 C -0.3120(6) 0.7054(5) 0.2705(3) 0.0647(16) Uani 1 1 d . . .
H21 H -0.3471 0.7195 0.3230 0.078 Uiso 1 1 calc R . .
C3 C -0.3402(5) 0.7572(4) 0.1866(3) 0.0562(13) Uani 1 1 d . . .
H31 H -0.3969 0.8129 0.1748 0.067 Uiso 1 1 calc R . .
C4 C 0.0093(4) 0.9751(3) 0.1176(3) 0.0593(15) Uani 1 1 d . . .
H41 H 0.0263 1.0397 0.1436 0.071 Uiso 1 1 calc R . .
C5 C 0.0965(4) 0.8991(3) 0.1101(3) 0.0747(18) Uani 1 1 d R . .
H51 H 0.1859 0.9009 0.1299 0.090 Uiso 1 1 calc R . .
C6 C 0.0271(5) 0.8186(4) 0.0675(3) 0.0504(12) Uani 1 1 d . . .
H61 H 0.0633 0.7557 0.0536 0.060 Uiso 1 1 calc R . .

loop_
_atom_site_aniso_label
_atom_site_aniso_U_11
_atom_site_aniso_U_22
_atom_site_aniso_U_33
_atom_site_aniso_U_23
_atom_site_aniso_U_13
_atom_site_aniso_U_12
Nb1 0.0419(3) 0.0380(4) 0.0422(4) -0.0091(2) -0.0048(2) 0.0046(3)
Cu1 0.0580(5) 0.0399(5) 0.0272(4) -0.0005(3) -0.0010(3) -0.0183(4)
F1 0.0605(19) 0.0476(19) 0.0468(17) -0.0050(14) 0.0007(14) -0.0054(15)
O1 0.0605(19) 0.0476(19) 0.0468(17) -0.0050(14) 0.0007(14) -0.0054(15)
F2 0.074(2) 0.073(2) 0.0372(16) -0.0048(13) 0.0057(13) -0.0043(16)
F3 0.077(2) 0.091(2) 0.0604(19) -0.0249(17) 0.0068(15) -0.0383(19)
N1 0.053(2) 0.043(2) 0.031(2) 0.0007(17) 0.0040(17) -0.0121(19)
N2 0.058(3) 0.056(3) 0.037(2) 0.0052(18) 0.0003(18) -0.013(2)
N3 0.050(2) 0.032(2) 0.037(2) -0.0024(15) 0.0025(16) -0.0050(18)
N4 0.050(2) 0.044(3) 0.065(3) -0.007(2) 0.002(2) 0.003(2)
C1 0.068(4) 0.079(4) 0.043(3) 0.007(3) -0.003(2) -0.017(3)
C2 0.077(4) 0.087(4) 0.033(3) -0.005(3) 0.019(3) -0.030(4)
C3 0.060(3) 0.062(3) 0.048(3) -0.009(3) 0.012(2) -0.015(3)
C4 0.073(4) 0.043(3) 0.057(3) -0.012(2) -0.009(3) -0.026(3)
C5 0.042(3) 0.078(4) 0.098(5) 0.023(4) -0.013(3) -0.005(3)
C6 0.045(3) 0.030(3) 0.077(3) -0.001(2) 0.009(2) 0.005(2)

loop_
_atom_type_symbol
_atom_type_description
_atom_type_scat_dispersion_real
_atom_type_scat_dispersion_imag
_atom_type_scat_source
C C 0.0033 0.0016 'International Tables Vol C Tables 4.2.6.8 and 6.1.1.4'
H H 0.0000 0.0000 'International Tables Vol C Tables 4.2.6.8 and 6.1.1.4'
N N 0.0061 0.0033 'International Tables Vol C Tables 4.2.6.8 and 6.1.1.4'
O O 0.0106 0.0060 'International Tables Vol C Tables 4.2.6.8 and 6.1.1.4'
Cu Cu 0.3201 1.2651 'International Tables Vol C Tables 4.2.6.8 and 6.1.1.4'
Nb Nb -2.0727 0.6215 'International Tables Vol C Tables 4.2.6.8 and 6.1.1.4'
F F 0.0171 0.0103 'International Tables Vol C Tables 4.2.6.8 and 6.1.1.4'

loop_
_geom_angle_atom_site_label_1
_geom_angle_atom_site_label_2
_geom_angle_atom_site_label_3
_geom_angle
_geom_angle_site_symmetry_1
_geom_angle_site_symmetry_3
_geom_angle_publ_flag
F1 Nb1 O1 180.0 . 5_565 ?
F1 Nb1 F1 180.0 . 5_565 ?
O1 Nb1 F1 0.00(10) 5_565 5_565 ?
F1 Nb1 F3 91.02(14) . . ?
O1 Nb1 F3 88.98(14) 5_565 . ?
F1 Nb1 F3 88.98(14) 5_565 . ?
F1 Nb1 F3 88.98(14) . 5_565 ?
O1 Nb1 F3 91.02(14) 5_565 5_565 ?
F1 Nb1 F3 91.02(14) 5_565 5_565 ?
F3 Nb1 F3 180.0 . 5_565 ?
F1 Nb1 F2 91.27(12) . 5_565 ?
O1 Nb1 F2 88.73(12) 5_565 5_565 ?
F1 Nb1 F2 88.73(12) 5_565 5_565 ?
F3 Nb1 F2 90.19(13) . 5_565 ?
F3 Nb1 F2 89.81(13) 5_565 5_565 ?
F1 Nb1 F2 88.73(12) . . ?
O1 Nb1 F2 91.27(12) 5_565 . ?
F1 Nb1 F2 91.27(12) 5_565 . ?
F3 Nb1 F2 89.81(13) . . ?
F3 Nb1 F2 90.19(13) 5_565 . ?
F2 Nb1 F2 180.0 5_565 . ?
N1 Cu1 N1 180.000(1) 7_465 . ?
N1 Cu1 N3 91.38(14) 7_465 . ?
N1 Cu1 N3 88.62(14) . . ?
N1 Cu1 N3 88.62(14) 7_465 7_465 ?
N1 Cu1 N3 91.38(14) . 7_465 ?
N3 Cu1 N3 180.0 . 7_465 ?
N1 Cu1 O1 89.95(13) 7_465 7_465 ?
N1 Cu1 O1 90.05(13) . 7_465 ?
N3 Cu1 O1 90.26(13) . 7_465 ?
N3 Cu1 O1 89.74(13) 7_465 7_465 ?
N1 Cu1 F1 89.96(13) 7_465 7_465 ?
N1 Cu1 F1 90.04(13) . 7_465 ?
N3 Cu1 F1 90.26(13) . 7_465 ?
N3 Cu1 F1 89.74(13) 7_465 7_465 ?
O1 Cu1 F1 0.00(11) 7_465 7_465 ?
N1 Cu1 F1 90.04(13) 7_465 . ?
N1 Cu1 F1 89.96(13) . . ?
N3 Cu1 F1 89.74(13) . . ?
N3 Cu1 F1 90.26(13) 7_465 . ?
O1 Cu1 F1 180.0 7_465 . ?
F1 Cu1 F1 180.0 7_465 . ?
Nb1 F1 Cu1 176.01(15) . . ?
C3 N1 N2 105.5(4) . . ?
C3 N1 Cu1 132.2(4) . . ?
N2 N1 Cu1 121.9(3) . . ?
C1 N2 N1 113.1(5) . . ?
C1 N2 H2A 123.5 . . ?
N1 N2 H2A 123.5 . . ?
C6 N3 N4 105.7(4) . . ?
C6 N3 Cu1 128.6(3) . . ?
N4 N3 Cu1 125.2(3) . . ?
N3 N4 C4 111.3(4) . . ?
N3 N4 H4A 124.4 . . ?
C4 N4 H4A 124.4 . . ?
N2 C1 C2 106.7(5) . . ?
N2 C1 H11 126.7 . . ?
C2 C1 H11 126.7 . . ?
C1 C2 C3 105.7(5) . . ?
C1 C2 H21 127.2 . . ?
C3 C2 H21 127.2 . . ?
N1 C3 C2 109.1(5) . . ?
N1 C3 H31 125.5 . . ?
C2 C3 H31 125.5 . . ?
N4 C4 C5 106.1(3) . . ?
N4 C4 H41 127.0 . . ?
C5 C4 H41 127.0 . . ?
C4 C5 C6 106.4(3) . . ?
C4 C5 H51 126.8 . . ?
C6 C5 H51 126.8 . . ?
N3 C6 C5 110.6(4) . . ?
N3 C6 H61 124.7 . . ?
C5 C6 H61 124.7 . . ?

loop_
_geom_bond_atom_site_label_1
_geom_bond_atom_site_label_2
_geom_bond_distance
_geom_bond_site_symmetry_2
_geom_bond_publ_flag
Nb1 F1 1.923(3) . ?
Nb1 O1 1.923(3) 5_565 ?
Nb1 F1 1.923(3) 5_565 ?
Nb1 F3 1.927(3) . ?
Nb1 F3 1.927(3) 5_565 ?
Nb1 F2 1.928(3) 5_565 ?
Nb1 F2 1.928(3) . ?
Cu1 N1 2.027(4) 7_465 ?
Cu1 N1 2.027(4) . ?
Cu1 N3 2.038(3) . ?
Cu1 N3 2.038(3) 7_465 ?
Cu1 O1 2.216(3) 7_465 ?
Cu1 F1 2.216(3) 7_465 ?
Cu1 F1 2.216(3) . ?
N1 C3 1.321(6) . ?
N1 N2 1.348(5) . ?
N2 C1 1.317(6) . ?
N2 H2A 0.8600 . ?
N3 C6 1.309(6) . ?
N3 N4 1.334(5) . ?
N4 C4 1.347(5) . ?
N4 H4A 0.8600 . ?
C1 C2 1.360(8) . ?
C1 H11 0.9300 . ?
C2 C3 1.424(7) . ?
C2 H21 0.9300 . ?
C3 H31 0.9300 . ?
C4 C5 1.3466 . ?
C4 H41 0.9300 . ?
C5 C6 1.373(6) . ?
C5 H51 0.9300 . ?
C6 H61 0.9300 . ?

loop_
_geom_hbond_atom_site_label_D
_geom_hbond_atom_site_label_H
_geom_hbond_atom_site_label_A
_geom_hbond_distance_DH
_geom_hbond_distance_HA
_geom_hbond_distance_DA
_geom_hbond_angle_DHA
_geom_hbond_site_symmetry_A
N2 H2A F2 0.86 2.08 2.917(6) 164.7 .
N2 H2A F1 0.86 2.40 2.944(5) 121.4 .
N4 H4A F3 0.86 2.29 3.124(6) 165.1 3_455
N4 H4A F1 0.86 2.55 3.042(5) 117.3 7_465
